data_7039748
loop_
_publ_author_name
'Bezdek, M\'at\'e J'
'Chirik, Paul J.'

_publ_section_title
;
 Thermodynamics of N-H bond formation in bis(phosphine) molybdenum(ii)
 diazenides and the influence of the trans ligand.
;
_journal_issue 40
_journal_name_full 'Dalton transactions (Cambridge, England : 2003)'
_journal_page_first 15922
_journal_page_last 15930
_journal_paper_doi 10.1039/c6dt01932c
_journal_volume 45
_journal_year 2016
_chemical_formula_sum 'C99 H74 B F30 Mo N3 P4'
_chemical_formula_weight 2106.24
_chemical_name_systematic '[(dppe)(3,5-(CF3)2C6H3CN)Mo(NNCy)][BArF24]'
_chemical_properties_physical Air-sensitive,Moisture-sensitive
_space_group_crystal_system triclinic
_space_group_IT_number 2
_space_group_name_Hall '-P 1'
_space_group_name_H-M_alt 'P -1'
_symmetry_space_group_name_Hall '-P 1'
_symmetry_space_group_name_H-M 'P -1'
_atom_sites_solution_hydrogens geom
_audit_creation_method SHELXL-2014
_audit_update_record
;
2016-05-15 deposited with the CCDC.
2016-06-29 downloaded from the CCDC.
;
_cell_angle_alpha 82.978(2)
_cell_angle_beta 71.586(2)
_cell_angle_gamma 82.613(2)
_cell_formula_units_Z 2
_cell_length_a 16.2486(8)
_cell_length_b 16.4787(7)
_cell_length_c 20.2670(9)
_cell_measurement_reflns_used 9130
_cell_measurement_temperature 100(2)
_cell_measurement_theta_max 66.91
_cell_measurement_theta_min 2.88
_cell_volume 5086.8(4)
_computing_cell_refinement 'Bruker SAINT'
_computing_data_collection 'Bruker APEX2'
_computing_data_reduction 'Bruker SAINT'
_computing_molecular_graphics 'Bruker SHELXTL'
_computing_publication_material 'Bruker SHELXTL'
_computing_structure_refinement 'SHELXL-2014 (Sheldrick 2014)'
_computing_structure_solution 'SHELXS-97 (Sheldrick 2008)'
_diffrn_ambient_temperature 100(2)
_diffrn_measured_fraction_theta_full 0.962
_diffrn_measured_fraction_theta_max 0.973
_diffrn_measurement_device_type 'Bruker APEX-II CCD'
_diffrn_measurement_method '\f and \w scans'
_diffrn_radiation_type CuK\a
_diffrn_radiation_wavelength 1.54178
_diffrn_reflns_av_R_equivalents 0.0471
_diffrn_reflns_av_unetI/netI 0.0573
_diffrn_reflns_Laue_measured_fraction_full 0.962
_diffrn_reflns_Laue_measured_fraction_max 0.973
_diffrn_reflns_limit_h_max 17
_diffrn_reflns_limit_h_min -19
_diffrn_reflns_limit_k_max 19
_diffrn_reflns_limit_k_min -19
_diffrn_reflns_limit_l_max 24
_diffrn_reflns_limit_l_min -24
_diffrn_reflns_number 53938
_diffrn_reflns_point_group_measured_fraction_full 0.962
_diffrn_reflns_point_group_measured_fraction_max 0.973
_diffrn_reflns_theta_full 67.679
_diffrn_reflns_theta_max 67.070
_diffrn_reflns_theta_min 2.306
_exptl_absorpt_coefficient_mu 2.539
_exptl_absorpt_correction_T_max 0.7528
_exptl_absorpt_correction_T_min 0.6454
_exptl_absorpt_correction_type multi-scan
_exptl_absorpt_process_details 'TWINABS BRUKER AXS'
_exptl_crystal_colour red-brown
_exptl_crystal_density_diffrn 1.375
_exptl_crystal_description Rectangular
_exptl_crystal_F_000 2132
_exptl_crystal_size_max 0.055
_exptl_crystal_size_mid 0.043
_exptl_crystal_size_min 0.034
_refine_diff_density_max 1.572
_refine_diff_density_min -0.556
_refine_diff_density_rms 0.081
_refine_ls_extinction_method none
_refine_ls_goodness_of_fit_ref 1.073
_refine_ls_hydrogen_treatment constr
_refine_ls_matrix_type full
_refine_ls_number_parameters 1309
_refine_ls_number_reflns 17695
_refine_ls_number_restraints 8
_refine_ls_restrained_S_all 1.079
_refine_ls_R_factor_all 0.0651
_refine_ls_R_factor_gt 0.0552
_refine_ls_shift/su_max 0.002
_refine_ls_shift/su_mean 0.000
_refine_ls_structure_factor_coef Fsqd
_refine_ls_weighting_details 'w=1/[\s^2^(Fo^2^)+(0.0853P)^2^+3.6516P] where P=(Fo^2^+2Fc^2^)/3'
_refine_ls_weighting_scheme calc
_refine_ls_wR_factor_gt 0.1472
_refine_ls_wR_factor_ref 0.1578
_reflns_Friedel_coverage 0.000
_reflns_number_gt 14701
_reflns_number_total 17695
_reflns_threshold_expression 'I > 2\s(I)'
_cod_data_source_file c6dt01932c2.cif
_cod_data_source_block mb29
_cod_depositor_comments 'Adding full bibliography for 7039747--7039749.cif.'
_cod_database_code 7039748
_shelx_space_group_comment
;
The symmetry employed for this shelxl refinement is uniquely defined
by the following loop, which should always be used as a source of
symmetry information in preference to the above space-group names.
They are only intended as comments.
;
_shelxl_version_number 2014-3

loop_
_space_group_symop_operation_xyz
'x, y, z'
'-x, -y, -z'

loop_
_atom_site_label
_atom_site_type_symbol
_atom_site_fract_x
_atom_site_fract_y
_atom_site_fract_z
_atom_site_U_iso_or_equiv
_atom_site_adp_type
_atom_site_occupancy
_atom_site_site_symmetry_order
_atom_site_calc_flag
_atom_site_refinement_flags_posn
_atom_site_refinement_flags_adp
_atom_site_refinement_flags_occupancy
_atom_site_disorder_assembly
_atom_site_disorder_group
C1 C 0.2312(2) -0.0176(2) 0.08745(16) 0.0345(7) Uani 1 1 d . . . . .
H1A H 0.2770 0.0203 0.0780 0.041 Uiso 1 1 calc R U . . .
H1B H 0.2571 -0.0673 0.0626 0.041 Uiso 1 1 calc R U . . .
C2 C 0.1564(2) 0.0238(2) 0.06239(17) 0.0354(7) Uani 1 1 d . . . . .
H2A H 0.1140 -0.0163 0.0674 0.042 Uiso 1 1 calc R U . . .
H2B H 0.1788 0.0431 0.0123 0.042 Uiso 1 1 calc R U . . .
C3 C 0.0193(3) 0.0974(3) 0.41243(19) 0.0479(9) Uani 1 1 d . . . . .
H3A H -0.0341 0.0742 0.4129 0.058 Uiso 1 1 calc R U . . .
H3B H 0.0232 0.0900 0.4606 0.058 Uiso 1 1 calc R U . . .
C4 C 0.0132(3) 0.1888(2) 0.38861(18) 0.0469(9) Uani 1 1 d . . . . .
H4A H 0.0529 0.2159 0.4053 0.056 Uiso 1 1 calc R U . . .
H4B H -0.0469 0.2133 0.4103 0.056 Uiso 1 1 calc R U . . .
C5 C 0.1365(2) -0.1378(2) 0.18283(17) 0.0360(7) Uani 1 1 d . . . . .
C6 C 0.1864(3) -0.2071(2) 0.1533(2) 0.0439(8) Uani 1 1 d . . . . .
H6 H 0.2477 -0.2065 0.1336 0.053 Uiso 1 1 calc R U . . .
C7 C 0.1479(3) -0.2769(3) 0.1522(2) 0.0550(11) Uani 1 1 d . . . . .
H7 H 0.1825 -0.3235 0.1314 0.066 Uiso 1 1 calc R U . . .
C8 C 0.0587(4) -0.2785(3) 0.1815(3) 0.0674(13) Uani 1 1 d . . . . .
H8 H 0.0325 -0.3270 0.1823 0.081 Uiso 1 1 calc R U . . .
C9 C 0.0080(3) -0.2104(3) 0.2094(3) 0.0688(13) Uani 1 1 d . . . . .
H9 H -0.0534 -0.2112 0.2280 0.083 Uiso 1 1 calc R U . . .
C10 C 0.0469(3) -0.1398(3) 0.2106(2) 0.0511(10) Uani 1 1 d . . . . .
H10 H 0.0118 -0.0930 0.2305 0.061 Uiso 1 1 calc R U . . .
C11 C 0.2859(2) -0.0882(2) 0.20613(17) 0.0323(7) Uani 1 1 d . . . . .
C12 C 0.2782(2) -0.1461(2) 0.26321(17) 0.0341(7) Uani 1 1 d . . . . .
H12 H 0.2233 -0.1661 0.2869 0.041 Uiso 1 1 calc R U . . .
C13 C 0.3496(3) -0.1750(2) 0.2861(2) 0.0436(8) Uani 1 1 d . . . . .
H13 H 0.3433 -0.2142 0.3254 0.052 Uiso 1 1 calc R U . . .
C14 C 0.4295(3) -0.1467(3) 0.2516(2) 0.0489(9) Uani 1 1 d . . . . .
H14 H 0.4784 -0.1668 0.2669 0.059 Uiso 1 1 calc R U . . .
C15 C 0.4386(2) -0.0893(3) 0.1950(2) 0.0476(9) Uani 1 1 d . . . . .
H15 H 0.4939 -0.0699 0.1715 0.057 Uiso 1 1 calc R U . . .
C16 C 0.3674(2) -0.0597(2) 0.17210(19) 0.0379(8) Uani 1 1 d . . . . .
H16 H 0.3741 -0.0199 0.1331 0.046 Uiso 1 1 calc R U . . .
C17 C 0.0047(2) 0.1318(2) 0.08299(18) 0.0350(7) Uani 1 1 d . . . . .
C18 C -0.0630(2) 0.0821(2) 0.1130(2) 0.0431(8) Uani 1 1 d . . . . .
H18 H -0.0592 0.0411 0.1495 0.052 Uiso 1 1 calc R U . . .
C19 C -0.1356(3) 0.0918(3) 0.0901(2) 0.0504(10) Uani 1 1 d . . . . .
H19 H -0.1815 0.0577 0.1110 0.061 Uiso 1 1 calc R U . . .
C20 C -0.1414(3) 0.1507(3) 0.0372(2) 0.0497(10) Uani 1 1 d . . . . .
H20 H -0.1914 0.1570 0.0215 0.060 Uiso 1 1 calc R U . . .
C21 C -0.0750(3) 0.2007(3) 0.0066(2) 0.0543(10) Uani 1 1 d . . . . .
H21 H -0.0794 0.2416 -0.0298 0.065 Uiso 1 1 calc R U . . .
C22 C -0.0016(3) 0.1909(3) 0.0295(2) 0.0470(9) Uani 1 1 d . . . . .
H22 H 0.0443 0.2250 0.0083 0.056 Uiso 1 1 calc R U . . .
C23 C 0.1649(2) 0.1976(2) 0.06813(16) 0.0320(7) Uani 1 1 d . . . . .
C24 C 0.2444(2) 0.1871(2) 0.01567(19) 0.0419(8) Uani 1 1 d . . . . .
H24 H 0.2664 0.1340 0.0007 0.050 Uiso 1 1 calc R U . . .
C25 C 0.2913(3) 0.2532(3) -0.0145(2) 0.0505(10) Uani 1 1 d . . . . .
H25 H 0.3448 0.2450 -0.0506 0.061 Uiso 1 1 calc R U . . .
C26 C 0.2621(2) 0.3308(2) 0.0065(2) 0.0448(9) Uani 1 1 d . . . . .
H26 H 0.2954 0.3759 -0.0140 0.054 Uiso 1 1 calc R U . . .
C27 C 0.1832(3) 0.3417(2) 0.0581(2) 0.0473(9) Uani 1 1 d . . . . .
H27 H 0.1613 0.3950 0.0727 0.057 Uiso 1 1 calc R U . . .
C28 C 0.1360(2) 0.2759(2) 0.08847(19) 0.0432(9) Uani 1 1 d . . . . .
H28 H 0.0823 0.2846 0.1243 0.052 Uiso 1 1 calc R U . . .
C29 C 0.1066(2) -0.0650(2) 0.39333(17) 0.0404(8) Uani 1 1 d . . . . .
C30 C 0.0438(3) -0.1085(3) 0.3836(2) 0.0488(9) Uani 1 1 d . . . . .
H30 H 0.0042 -0.0813 0.3604 0.059 Uiso 1 1 calc R U . . .
C31 C 0.0384(3) -0.1901(3) 0.4072(2) 0.0560(11) Uani 1 1 d . . . . .
H31 H -0.0054 -0.2187 0.4009 0.067 Uiso 1 1 calc R U . . .
C32 C 0.0972(3) -0.2309(3) 0.4403(2) 0.0572(12) Uani 1 1 d . . . . .
H32 H 0.0950 -0.2878 0.4553 0.069 Uiso 1 1 calc R U . . .
C33 C 0.1585(3) -0.1882(3) 0.45109(19) 0.0512(10) Uani 1 1 d . . . . .
H33 H 0.1980 -0.2155 0.4744 0.061 Uiso 1 1 calc R U . . .
C34 C 0.1632(3) -0.1050(3) 0.42815(18) 0.0468(9) Uani 1 1 d . . . . .
H34 H 0.2053 -0.0759 0.4364 0.056 Uiso 1 1 calc R U . . .
C35 C 0.2077(3) 0.0698(2) 0.37688(19) 0.0447(9) Uani 1 1 d . . . . .
C36 C 0.1981(3) 0.1141(3) 0.4338(2) 0.0603(12) Uani 1 1 d . . . . .
H36 H 0.1415 0.1312 0.4628 0.072 Uiso 1 1 calc R U . . .
C37 C 0.2709(4) 0.1332(4) 0.4483(3) 0.0746(15) Uani 1 1 d . . . . .
H37 H 0.2636 0.1633 0.4872 0.090 Uiso 1 1 calc R U . . .
C38 C 0.3519(4) 0.1096(3) 0.4080(3) 0.0717(15) Uani 1 1 d . . . . .
H38 H 0.4012 0.1245 0.4178 0.086 Uiso 1 1 calc R U . . .
C39 C 0.3634(3) 0.0630(3) 0.3514(2) 0.0548(10) Uani 1 1 d . . . . .
H39 H 0.4203 0.0439 0.3243 0.066 Uiso 1 1 calc R U . . .
C40 C 0.2913(3) 0.0455(2) 0.33584(19) 0.0438(9) Uani 1 1 d . . . . .
H40 H 0.2990 0.0163 0.2964 0.053 Uiso 1 1 calc R U . . .
C41 C -0.0592(2) 0.2650(2) 0.27887(19) 0.0415(8) Uani 1 1 d . . . . .
C42 C -0.0887(2) 0.2456(2) 0.2265(2) 0.0410(8) Uani 1 1 d . . . . .
H42 H -0.0578 0.2029 0.1982 0.049 Uiso 1 1 calc R U . . .
C43 C -0.1631(2) 0.2879(3) 0.2146(2) 0.0505(10) Uani 1 1 d . . . . .
H43 H -0.1831 0.2737 0.1787 0.061 Uiso 1 1 calc R U . . .
C44 C -0.2081(2) 0.3505(3) 0.2553(3) 0.0576(12) Uani 1 1 d . . . . .
H44 H -0.2590 0.3795 0.2473 0.069 Uiso 1 1 calc R U . . .
C45 C -0.1789(3) 0.3706(3) 0.3070(3) 0.0620(13) Uani 1 1 d . . . . .
H45 H -0.2099 0.4138 0.3347 0.074 Uiso 1 1 calc R U . . .
C46 C -0.1046(3) 0.3290(3) 0.3199(2) 0.0548(10) Uani 1 1 d . . . . .
H46 H -0.0849 0.3436 0.3559 0.066 Uiso 1 1 calc R U . . .
C47 C 0.1113(2) 0.2941(2) 0.27584(19) 0.0425(8) Uani 1 1 d . . . . .
C48 C 0.0956(3) 0.3690(2) 0.2382(2) 0.0481(9) Uani 1 1 d . . . . .
H48 H 0.0479 0.3766 0.2198 0.058 Uiso 1 1 calc R U . . .
C49 C 0.1482(3) 0.4315(3) 0.2278(3) 0.0593(11) Uani 1 1 d . . . . .
H49 H 0.1366 0.4816 0.2022 0.071 Uiso 1 1 calc R U . . .
C50 C 0.2176(4) 0.4218(3) 0.2542(3) 0.0674(13) Uani 1 1 d . . . . .
H50 H 0.2537 0.4652 0.2470 0.081 Uiso 1 1 calc R U . . .
C51 C 0.2344(3) 0.3497(3) 0.2909(3) 0.0610(12) Uani 1 1 d . . . . .
H51 H 0.2821 0.3434 0.3094 0.073 Uiso 1 1 calc R U . . .
C52 C 0.1824(3) 0.2853(3) 0.3017(2) 0.0499(10) Uani 1 1 d . . . . .
H52 H 0.1955 0.2352 0.3266 0.060 Uiso 1 1 calc R U . . .
C59 C 0.2906(2) 0.1584(2) 0.18427(16) 0.0323(7) Uani 1 1 d . . . . .
C60 C 0.3690(2) 0.1979(2) 0.16673(16) 0.0337(7) Uani 1 1 d . . . . .
C61 C 0.4453(2) 0.1530(2) 0.17280(18) 0.0378(8) Uani 1 1 d . . . . .
H61 H 0.4464 0.0957 0.1863 0.045 Uiso 1 1 calc R U . . .
C62 C 0.5199(2) 0.1932(3) 0.1588(2) 0.0428(8) Uani 1 1 d . . . . .
C63 C 0.5181(2) 0.2770(3) 0.14016(19) 0.0440(9) Uani 1 1 d . . . . .
H63 H 0.5693 0.3040 0.1308 0.053 Uiso 1 1 calc R U . . .
C64 C 0.4419(3) 0.3211(2) 0.13509(18) 0.0417(8) Uani 1 1 d . . . . .
C65 C 0.3671(2) 0.2821(2) 0.14740(17) 0.0375(8) Uani 1 1 d . . . . .
H65 H 0.3152 0.3124 0.1427 0.045 Uiso 1 1 calc R U . . .
C66 C 0.6034(3) 0.1442(3) 0.1625(3) 0.0595(11) Uani 1 1 d . . . . .
C67 C 0.4401(3) 0.4125(3) 0.1208(2) 0.0550(11) Uani 1 1 d . . . . .
C68 C 0.5994(2) 0.5137(2) 0.31482(17) 0.0341(7) Uani 1 1 d . . . . .
C69 C 0.5594(2) 0.4450(2) 0.31050(17) 0.0366(7) Uani 1 1 d . . . . .
H69 H 0.5415 0.4426 0.2705 0.044 Uiso 1 1 calc R U . . .
C70 C 0.5450(2) 0.3803(2) 0.36199(19) 0.0412(8) Uani 1 1 d . . . . .
C71 C 0.5719(3) 0.3810(3) 0.41996(19) 0.0477(9) Uani 1 1 d . . . . .
H71 H 0.5623 0.3369 0.4555 0.057 Uiso 1 1 calc R U . . .
C72 C 0.6133(2) 0.4473(3) 0.42526(18) 0.0440(9) Uani 1 1 d . . . . .
C73 C 0.6265(2) 0.5127(2) 0.37354(17) 0.0377(8) Uani 1 1 d . . . . .
H73 H 0.6546 0.5576 0.3785 0.045 Uiso 1 1 calc R U . . .
C74 C 0.4966(3) 0.3123(3) 0.3555(2) 0.0574(11) Uani 1 1 d . . . . .
C75 C 0.6442(3) 0.4488(3) 0.4872(2) 0.0541(11) Uani 1 1 d . . . . .
C76 C 0.6299(2) 0.6756(2) 0.26814(18) 0.0371(7) Uani 1 1 d . . . . .
C77 C 0.5855(3) 0.7079(2) 0.33221(18) 0.0405(8) Uani 1 1 d . . . . .
H77 H 0.5486 0.6745 0.3681 0.049 Uiso 1 1 calc R U . . .
C78 C 0.5933(3) 0.7864(2) 0.3449(2) 0.0482(9) Uani 1 1 d . . . . .
C79 C 0.6481(3) 0.8375(3) 0.2949(2) 0.0526(10) Uani 1 1 d . . . . .
H79 H 0.6551 0.8908 0.3044 0.063 Uiso 1 1 calc R U . . .
C80 C 0.6922(3) 0.8076(2) 0.2304(2) 0.0468(9) Uani 1 1 d . . . . .
C81 C 0.6816(2) 0.7295(2) 0.21809(19) 0.0407(8) Uani 1 1 d . . . . .
H81 H 0.7111 0.7114 0.1731 0.049 Uiso 1 1 calc R U . . .
C82 C 0.5416(5) 0.8193(3) 0.4139(2) 0.0779(18) Uani 1 1 d . . . . .
C83 C 0.7479(4) 0.8624(3) 0.1744(2) 0.0623(12) Uani 1 1 d . . . . .
C84 C 0.6950(2) 0.5492(2) 0.18701(16) 0.0307(7) Uani 1 1 d . . . . .
C85 C 0.6864(2) 0.5022(2) 0.13628(16) 0.0320(7) Uani 1 1 d . . . . .
H85 H 0.6297 0.4940 0.1361 0.038 Uiso 1 1 calc R U . . .
C86 C 0.7583(2) 0.4674(2) 0.08655(17) 0.0342(7) Uani 1 1 d . . . . .
C87 C 0.8421(2) 0.4771(2) 0.08471(18) 0.0358(7) Uani 1 1 d . . . . .
H87 H 0.8910 0.4541 0.0501 0.043 Uiso 1 1 calc R U . . .
C88 C 0.8529(2) 0.5211(2) 0.13453(19) 0.0378(8) Uani 1 1 d . . . . .
C89 C 0.7807(2) 0.5560(2) 0.18470(18) 0.0354(7) Uani 1 1 d . . . . .
H89 H 0.7903 0.5855 0.2186 0.042 Uiso 1 1 calc R U . . .
C90 C 0.7450(2) 0.4191(2) 0.03390(19) 0.0429(8) Uani 1 1 d . . . . .
C91 C 0.9426(3) 0.5341(3) 0.1327(2) 0.0541(10) Uani 1 1 d . . . . .
C92 C 0.5211(2) 0.6058(2) 0.22970(17) 0.0329(7) Uani 1 1 d . . . . .
C93 C 0.4403(2) 0.5971(2) 0.28083(17) 0.0356(7) Uani 1 1 d . . . . .
H93 H 0.4393 0.5781 0.3272 0.043 Uiso 1 1 calc R U . . .
C94 C 0.3620(2) 0.6152(2) 0.26627(18) 0.0347(7) Uani 1 1 d . . . . .
C95 C 0.3606(2) 0.6443(2) 0.19980(18) 0.0365(7) Uani 1 1 d . . . . .
H95 H 0.3069 0.6566 0.1895 0.044 Uiso 1 1 calc R U . . .
C96 C 0.4391(2) 0.6550(2) 0.14839(17) 0.0344(7) Uani 1 1 d . . . . .
C97 C 0.5175(2) 0.6370(2) 0.16340(17) 0.0347(7) Uani 1 1 d . . . . .
H97 H 0.5703 0.6462 0.1274 0.042 Uiso 1 1 calc R U . . .
C98 C 0.4385(3) 0.6888(3) 0.0768(2) 0.0472(9) Uani 1 1 d . . . . .
C99 C 0.2796(2) 0.6034(2) 0.3244(2) 0.0423(8) Uani 1 1 d . . . . .
B1 B 0.6125(2) 0.5866(2) 0.24997(19) 0.0333(8) Uani 1 1 d . . . . .
N1 N -0.00959(18) 0.04400(18) 0.27201(15) 0.0367(6) Uani 1 1 d . . . . .
N2 N -0.0796(2) 0.0162(2) 0.29817(19) 0.0506(8) Uani 1 1 d . . . . .
N3 N 0.22667(17) 0.12703(17) 0.20151(13) 0.0290(6) Uani 1 1 d . . . . .
F1 F 0.58978(18) 0.0803(2) 0.2097(2) 0.0883(10) Uani 1 1 d . . . . .
F2 F 0.64840(17) 0.1139(2) 0.10233(19) 0.0911(11) Uani 1 1 d . . . . .
F3 F 0.65614(17) 0.18946(19) 0.17798(17) 0.0729(8) Uani 1 1 d . . . . .
F4 F 0.3745(2) 0.44479(16) 0.09896(16) 0.0719(8) Uani 1 1 d . . . . .
F5 F 0.5141(2) 0.43530(19) 0.07482(18) 0.0840(9) Uani 1 1 d . . . . .
F6 F 0.4330(2) 0.44703(17) 0.17882(16) 0.0710(7) Uani 1 1 d . . . . .
F7 F 0.5067(3) 0.2461(2) 0.3946(2) 0.1120(14) Uani 1 1 d . . . . .
F8 F 0.4128(3) 0.3308(3) 0.3745(4) 0.169(3) Uani 1 1 d . . . . .
F9 F 0.5145(5) 0.2921(3) 0.29422(19) 0.165(3) Uani 1 1 d . . . . .
F10 F 0.6042(3) 0.4022(3) 0.54128(15) 0.1158(15) Uani 1 1 d . . . . .
F11 F 0.6292(3) 0.5233(3) 0.5118(2) 0.1158(15) Uani 1 1 d . . . . .
F12 F 0.7274(2) 0.4311(3) 0.47379(15) 0.1013(13) Uani 1 1 d . . . . .
F16 F 0.7041(2) 0.9077(2) 0.13608(17) 0.0970(12) Uani 1 1 d . . . . .
F17 F 0.7862(3) 0.9140(3) 0.19898(18) 0.1281(19) Uani 1 1 d . . . . .
F18 F 0.81262(19) 0.82161(17) 0.12961(15) 0.0708(8) Uani 1 1 d . . . . .
F19 F 0.6889(2) 0.45921(18) 0.00288(14) 0.0677(7) Uani 1 1 d . . . . .
F20 F 0.71459(17) 0.34680(15) 0.06165(13) 0.0591(6) Uani 1 1 d . . . . .
F21 F 0.81775(17) 0.40192(19) -0.01779(13) 0.0698(8) Uani 1 1 d . . . . .
F22 F 1.00080(18) 0.4718(2) 0.1076(2) 0.1051(14) Uani 1 1 d . . . . .
F23 F 0.9720(2) 0.5999(2) 0.09200(18) 0.0936(11) Uani 1 1 d . . . . .
F24 F 0.95057(16) 0.54142(19) 0.19472(15) 0.0675(7) Uani 1 1 d . . . . .
F25 F 0.20849(14) 0.61801(18) 0.30390(12) 0.0610(7) Uani 1 1 d . . . . .
F26 F 0.27848(15) 0.52689(15) 0.35585(12) 0.0552(6) Uani 1 1 d . . . . .
F27 F 0.26817(16) 0.65158(16) 0.37575(12) 0.0592(6) Uani 1 1 d . . . . .
F28 F 0.37706(18) 0.6637(2) 0.05743(13) 0.0674(7) Uani 1 1 d . . . . .
F29 F 0.4204(3) 0.7707(2) 0.07374(18) 0.0995(12) Uani 1 1 d . . . . .
F30 F 0.51302(18) 0.6764(3) 0.02907(13) 0.1034(14) Uani 1 1 d . . . . .
P1 P 0.18861(5) -0.04602(5) 0.18224(4) 0.02887(17) Uani 1 1 d . . . . .
P2 P 0.10127(5) 0.11218(5) 0.11329(4) 0.02871(18) Uani 1 1 d . . . . .
P3 P 0.11472(6) 0.04187(6) 0.35465(4) 0.0366(2) Uani 1 1 d . . . . .
P4 P 0.04162(6) 0.21001(6) 0.29128(4) 0.0354(2) Uani 1 1 d . . . . .
Mo1 Mo 0.10100(2) 0.07859(2) 0.23709(2) 0.02753(9) Uani 1 1 d . . . . .
F13 F 0.5116(5) 0.8997(3) 0.4063(2) 0.129(3) Uani 0.845(5) 1 d . . P A 1
F14 F 0.4711(3) 0.7862(2) 0.44552(18) 0.0833(13) Uani 0.845(5) 1 d . . P A 1
F15 F 0.5866(5) 0.8231(7) 0.4537(3) 0.165(4) Uani 0.845(5) 1 d . . P A 1
C53 C -0.1607(12) 0.0665(12) 0.3348(13) 0.036(4) Uani 0.688(6) 1 d . . P B 1
H53 H -0.1449 0.1202 0.3431 0.043 Uiso 0.688(6) 1 calc R U P B 1
C56 C -0.3480(7) 0.0858(6) 0.4079(6) 0.0387(18) Uani 0.688(6) 1 d . . P B 1
H56A H -0.3987 0.1203 0.4355 0.046 Uiso 0.688(6) 1 calc R U P B 1
H56B H -0.3689 0.0341 0.4020 0.046 Uiso 0.688(6) 1 calc R U P B 1
C54 C -0.2258(3) 0.0828(4) 0.2932(3) 0.0397(13) Uani 0.688(6) 1 d . . P B 1
H54A H -0.2401 0.0300 0.2830 0.048 Uiso 0.688(6) 1 calc R U P B 1
H54B H -0.1998 0.1147 0.2483 0.048 Uiso 0.688(6) 1 calc R U P B 1
C55 C -0.3094(4) 0.1311(4) 0.3359(3) 0.0465(15) Uani 0.688(6) 1 d . . P B 1
H55A H -0.2958 0.1862 0.3417 0.056 Uiso 0.688(6) 1 calc R U P B 1
H55B H -0.3529 0.1387 0.3101 0.056 Uiso 0.688(6) 1 calc R U P B 1
C57 C -0.2831(4) 0.0666(4) 0.4469(3) 0.0469(15) Uani 0.688(6) 1 d . . P B 1
H57A H -0.3091 0.0336 0.4912 0.056 Uiso 0.688(6) 1 calc R U P B 1
H57B H -0.2683 0.1184 0.4586 0.056 Uiso 0.688(6) 1 calc R U P B 1
C58 C -0.2002(3) 0.0193(4) 0.4049(3) 0.0424(14) Uani 0.688(6) 1 d . . P B 1
H58A H -0.2137 -0.0350 0.3972 0.051 Uiso 0.688(6) 1 calc R U P B 1
H58B H -0.1576 0.0102 0.4315 0.051 Uiso 0.688(6) 1 calc R U P B 1
F15A F 0.5924(14) 0.7489(12) 0.4641(10) 0.062(5) Uiso 0.155(5) 1 d . . P A 2
F13A F 0.581(3) 0.8740(17) 0.4250(17) 0.129(3) Uani 0.155(5) 1 d . . P A 2
F14A F 0.543(2) 0.7678(15) 0.4627(11) 0.0833(13) Uani 0.155(5) 1 d . . P A 2
C53A C -0.161(3) 0.066(3) 0.321(3) 0.038(10) Uani 0.312(6) 1 d . . P B 2
H53A H -0.1637 0.1122 0.2843 0.045 Uiso 0.312(6) 1 calc R U P B 2
C56A C -0.342(3) 0.075(4) 0.418(3) 0.14(2) Uani 0.312(6) 1 d . . P B 2
H56C H -0.3306 0.0266 0.4487 0.174 Uiso 0.312(6) 1 calc R U P B 2
H56D H -0.4034 0.0974 0.4356 0.174 Uiso 0.312(6) 1 calc R U P B 2
C58A C -0.1830(8) 0.1032(10) 0.3945(7) 0.055(4) Uani 0.312(6) 1 d . . P B 2
H58C H -0.1784 0.0585 0.4308 0.066 Uiso 0.312(6) 1 calc R U P B 2
H58D H -0.1407 0.1427 0.3916 0.066 Uiso 0.312(6) 1 calc R U P B 2
C55A C -0.3202(9) 0.0550(10) 0.3464(9) 0.061(4) Uani 0.312(6) 1 d . . P B 2
H55C H -0.3210 0.1059 0.3150 0.073 Uiso 0.312(6) 1 calc R U P B 2
H55D H -0.3642 0.0211 0.3424 0.073 Uiso 0.312(6) 1 calc R U P B 2
C54A C -0.2269(8) 0.0061(11) 0.3238(11) 0.071(5) Uani 0.312(6) 1 d . . P B 2
H54C H -0.2232 -0.0413 0.3581 0.085 Uiso 0.312(6) 1 calc R U P B 2
H54D H -0.2150 -0.0144 0.2775 0.085 Uiso 0.312(6) 1 calc R U P B 2
C57A C -0.2756(10) 0.1466(13) 0.4137(10) 0.076(5) Uani 0.312(6) 1 d . . P B 2
H57C H -0.2808 0.1917 0.3778 0.091 Uiso 0.312(6) 1 calc R U P B 2
H57D H -0.2904 0.1699 0.4592 0.091 Uiso 0.312(6) 1 calc R U P B 2

loop_
_atom_site_aniso_label
_atom_site_aniso_U_11
_atom_site_aniso_U_22
_atom_site_aniso_U_33
_atom_site_aniso_U_23
_atom_site_aniso_U_13
_atom_site_aniso_U_12
C1 0.0339(17) 0.0386(18) 0.0262(15) -0.0063(13) -0.0027(13) 0.0004(14)
C2 0.0372(18) 0.0421(19) 0.0263(16) -0.0089(14) -0.0078(13) -0.0012(14)
C3 0.049(2) 0.055(2) 0.0298(18) -0.0072(16) 0.0004(15) 0.0036(18)
C4 0.051(2) 0.049(2) 0.0296(18) -0.0099(16) 0.0022(15) 0.0037(17)
C5 0.047(2) 0.0334(18) 0.0329(17) -0.0035(14) -0.0194(14) -0.0027(14)
C6 0.052(2) 0.041(2) 0.046(2) -0.0080(16) -0.0245(17) -0.0005(16)
C7 0.079(3) 0.040(2) 0.063(3) -0.0122(19) -0.045(2) 0.000(2)
C8 0.081(4) 0.055(3) 0.081(3) -0.011(2) -0.038(3) -0.025(2)
C9 0.056(3) 0.068(3) 0.088(4) -0.012(3) -0.022(2) -0.024(2)
C10 0.048(2) 0.054(2) 0.055(2) -0.0082(19) -0.0142(18) -0.0171(19)
C11 0.0303(16) 0.0315(17) 0.0346(17) -0.0091(13) -0.0091(13) 0.0027(13)
C12 0.0371(18) 0.0325(17) 0.0331(17) -0.0032(13) -0.0126(14) 0.0008(14)
C13 0.047(2) 0.043(2) 0.0408(19) -0.0033(16) -0.0156(16) 0.0009(16)
C14 0.042(2) 0.052(2) 0.055(2) -0.0030(19) -0.0227(18) 0.0066(17)
C15 0.0333(19) 0.055(2) 0.051(2) -0.0037(18) -0.0091(16) -0.0028(16)
C16 0.0329(18) 0.0394(19) 0.0389(18) -0.0018(15) -0.0093(14) 0.0001(14)
C17 0.0253(16) 0.044(2) 0.0378(18) -0.0089(15) -0.0121(13) 0.0014(14)
C18 0.0376(19) 0.044(2) 0.049(2) -0.0021(16) -0.0155(16) -0.0057(16)
C19 0.035(2) 0.057(3) 0.062(2) -0.008(2) -0.0150(17) -0.0124(17)
C20 0.037(2) 0.065(3) 0.053(2) -0.005(2) -0.0225(17) -0.0003(18)
C21 0.042(2) 0.070(3) 0.053(2) 0.007(2) -0.0228(18) -0.003(2)
C22 0.039(2) 0.057(2) 0.046(2) 0.0072(18) -0.0186(16) -0.0055(17)
C23 0.0269(16) 0.0409(19) 0.0286(16) 0.0015(13) -0.0117(12) -0.0010(13)
C24 0.0335(18) 0.043(2) 0.0386(19) 0.0068(15) -0.0015(14) 0.0029(15)
C25 0.039(2) 0.049(2) 0.047(2) 0.0118(18) 0.0026(16) 0.0000(17)
C26 0.042(2) 0.046(2) 0.0404(19) 0.0125(16) -0.0093(16) -0.0080(16)
C27 0.049(2) 0.040(2) 0.046(2) -0.0043(16) -0.0050(17) -0.0044(17)
C28 0.0359(19) 0.048(2) 0.0384(19) -0.0066(16) 0.0012(15) -0.0067(16)
C29 0.050(2) 0.042(2) 0.0219(15) -0.0017(14) -0.0023(14) -0.0012(16)
C30 0.056(2) 0.048(2) 0.0339(19) -0.0003(16) -0.0039(16) -0.0038(18)
C31 0.068(3) 0.055(3) 0.038(2) -0.0028(18) -0.0056(19) -0.011(2)
C32 0.075(3) 0.045(2) 0.0328(19) 0.0001(17) 0.0078(19) -0.001(2)
C33 0.058(2) 0.052(2) 0.0288(18) -0.0025(16) 0.0006(16) 0.0092(19)
C34 0.053(2) 0.050(2) 0.0276(17) -0.0065(15) -0.0013(15) 0.0043(18)
C35 0.062(2) 0.042(2) 0.0340(18) -0.0038(15) -0.0205(17) -0.0040(17)
C36 0.081(3) 0.066(3) 0.044(2) -0.017(2) -0.032(2) 0.006(2)
C37 0.106(4) 0.077(4) 0.060(3) -0.023(3) -0.049(3) -0.001(3)
C38 0.100(4) 0.074(3) 0.066(3) 0.001(3) -0.055(3) -0.026(3)
C39 0.059(3) 0.065(3) 0.050(2) 0.005(2) -0.030(2) -0.016(2)
C40 0.054(2) 0.046(2) 0.0359(18) 0.0028(16) -0.0197(16) -0.0138(17)
C41 0.0342(18) 0.039(2) 0.0414(19) -0.0040(15) 0.0009(15) 0.0031(15)
C42 0.0299(17) 0.0380(19) 0.047(2) 0.0011(16) -0.0037(15) -0.0008(14)
C43 0.0324(19) 0.049(2) 0.062(3) 0.0066(19) -0.0078(17) -0.0025(16)
C44 0.0258(18) 0.051(2) 0.078(3) 0.011(2) -0.0011(19) 0.0081(16)
C45 0.051(2) 0.047(2) 0.065(3) -0.006(2) 0.008(2) 0.0141(19)
C46 0.047(2) 0.049(2) 0.055(2) -0.0121(19) -0.0008(18) 0.0094(18)
C47 0.042(2) 0.047(2) 0.0367(18) -0.0170(16) -0.0043(15) -0.0022(16)
C48 0.046(2) 0.042(2) 0.054(2) -0.0108(17) -0.0096(17) -0.0005(17)
C49 0.064(3) 0.043(2) 0.069(3) -0.010(2) -0.014(2) -0.009(2)
C50 0.074(3) 0.056(3) 0.072(3) -0.023(2) -0.010(2) -0.019(2)
C51 0.049(2) 0.074(3) 0.065(3) -0.029(2) -0.015(2) -0.011(2)
C52 0.051(2) 0.055(2) 0.046(2) -0.0188(18) -0.0142(17) 0.0011(18)
C59 0.0302(18) 0.0366(18) 0.0299(16) -0.0051(13) -0.0098(13) 0.0014(14)
C60 0.0314(17) 0.044(2) 0.0279(16) -0.0042(14) -0.0092(13) -0.0087(14)
C61 0.0331(18) 0.042(2) 0.0385(18) -0.0026(15) -0.0108(14) -0.0053(14)
C62 0.0316(18) 0.055(2) 0.0421(19) -0.0027(17) -0.0105(15) -0.0090(16)
C63 0.039(2) 0.058(2) 0.0374(19) -0.0022(17) -0.0093(15) -0.0193(17)
C64 0.046(2) 0.049(2) 0.0306(17) 0.0012(15) -0.0100(15) -0.0166(17)
C65 0.0376(19) 0.044(2) 0.0322(17) 0.0009(14) -0.0127(14) -0.0075(15)
C66 0.035(2) 0.073(3) 0.072(3) -0.002(2) -0.018(2) -0.013(2)
C67 0.055(3) 0.050(2) 0.060(3) 0.008(2) -0.017(2) -0.019(2)
C68 0.0280(16) 0.0405(19) 0.0293(16) -0.0035(14) -0.0057(12) 0.0055(13)
C69 0.0333(17) 0.045(2) 0.0286(16) -0.0037(14) -0.0081(13) 0.0051(14)
C70 0.0403(19) 0.041(2) 0.0370(18) 0.0031(15) -0.0071(15) -0.0024(15)
C71 0.049(2) 0.052(2) 0.0331(18) 0.0095(16) -0.0064(16) 0.0001(18)
C72 0.0388(19) 0.059(2) 0.0309(18) -0.0013(16) -0.0107(14) 0.0063(17)
C73 0.0317(17) 0.049(2) 0.0305(17) -0.0043(15) -0.0086(13) 0.0041(15)
C74 0.067(3) 0.054(3) 0.050(2) 0.010(2) -0.021(2) -0.009(2)
C75 0.053(2) 0.072(3) 0.0329(19) -0.0018(19) -0.0154(17) 0.012(2)
C76 0.0374(18) 0.043(2) 0.0313(17) -0.0058(14) -0.0135(14) 0.0040(15)
C77 0.051(2) 0.040(2) 0.0302(17) -0.0039(14) -0.0127(15) -0.0026(16)
C78 0.068(3) 0.041(2) 0.0351(19) -0.0064(16) -0.0130(18) -0.0066(18)
C79 0.075(3) 0.044(2) 0.040(2) -0.0087(17) -0.0154(19) -0.009(2)
C80 0.059(2) 0.042(2) 0.040(2) -0.0018(16) -0.0170(17) -0.0027(18)
C81 0.048(2) 0.040(2) 0.0333(18) -0.0041(15) -0.0138(15) 0.0023(16)
C82 0.138(5) 0.049(3) 0.039(2) -0.013(2) -0.004(3) -0.034(3)
C83 0.096(4) 0.044(2) 0.043(2) -0.0045(19) -0.014(2) -0.016(2)
C84 0.0330(17) 0.0302(16) 0.0282(15) -0.0002(12) -0.0102(13) -0.0005(13)
C85 0.0315(17) 0.0354(18) 0.0298(16) 0.0008(13) -0.0109(13) -0.0050(13)
C86 0.0384(18) 0.0312(17) 0.0320(16) -0.0020(13) -0.0099(13) -0.0025(14)
C87 0.0309(17) 0.0368(18) 0.0365(17) -0.0038(14) -0.0064(13) -0.0006(14)
C88 0.0308(17) 0.0397(19) 0.0421(19) -0.0042(15) -0.0098(14) -0.0040(14)
C89 0.0374(18) 0.0344(18) 0.0353(17) -0.0036(14) -0.0125(14) -0.0024(14)
C90 0.0393(19) 0.048(2) 0.0397(19) -0.0124(16) -0.0065(15) -0.0024(16)
C91 0.039(2) 0.063(3) 0.059(3) -0.018(2) -0.0077(18) -0.0095(19)
C92 0.0349(17) 0.0316(17) 0.0315(16) -0.0068(13) -0.0101(13) 0.0030(13)
C93 0.0361(18) 0.0409(19) 0.0286(16) -0.0035(14) -0.0107(13) 0.0037(14)
C94 0.0325(17) 0.0346(18) 0.0354(17) -0.0076(14) -0.0092(13) 0.0036(13)
C95 0.0351(18) 0.0366(18) 0.0395(18) -0.0064(14) -0.0148(14) 0.0019(14)
C96 0.0374(18) 0.0331(18) 0.0334(17) -0.0037(13) -0.0124(14) -0.0006(14)
C97 0.0337(17) 0.0378(18) 0.0291(16) -0.0017(13) -0.0059(13) -0.0012(14)
C98 0.044(2) 0.059(3) 0.041(2) 0.0054(17) -0.0183(17) -0.0056(18)
C99 0.0371(19) 0.044(2) 0.043(2) -0.0080(16) -0.0080(15) 0.0001(15)
B1 0.0324(19) 0.038(2) 0.0280(17) -0.0029(15) -0.0096(14) 0.0010(15)
N1 0.0315(15) 0.0396(16) 0.0345(15) -0.0032(12) -0.0044(12) -0.0021(12)
N2 0.0271(16) 0.052(2) 0.061(2) 0.0000(16) 0.0038(14) -0.0103(14)
N3 0.0248(14) 0.0349(14) 0.0263(13) -0.0048(11) -0.0073(10) 0.0011(11)
F1 0.0490(15) 0.077(2) 0.141(3) 0.029(2) -0.0456(17) -0.0089(14)
F2 0.0380(14) 0.129(3) 0.109(3) -0.044(2) -0.0208(15) 0.0134(16)
F3 0.0495(15) 0.088(2) 0.094(2) 0.0014(16) -0.0385(14) -0.0200(14)
F4 0.086(2) 0.0515(15) 0.090(2) 0.0209(14) -0.0483(16) -0.0183(14)
F5 0.0777(19) 0.0654(18) 0.092(2) 0.0190(16) -0.0012(16) -0.0312(15)
F6 0.088(2) 0.0501(15) 0.087(2) -0.0128(14) -0.0379(16) -0.0127(13)
F7 0.162(4) 0.071(2) 0.129(3) 0.048(2) -0.084(3) -0.059(2)
F8 0.076(3) 0.113(3) 0.347(9) -0.086(4) -0.079(4) -0.012(2)
F9 0.331(8) 0.128(3) 0.059(2) 0.004(2) -0.044(3) -0.155(5)
F10 0.122(3) 0.197(4) 0.0406(16) 0.029(2) -0.0371(17) -0.066(3)
F11 0.173(4) 0.116(3) 0.084(2) -0.047(2) -0.086(3) 0.047(3)
F12 0.0595(18) 0.199(4) 0.0520(16) -0.034(2) -0.0305(13) 0.021(2)
F16 0.108(3) 0.080(2) 0.0646(18) 0.0315(16) 0.0028(17) 0.0198(18)
F17 0.208(5) 0.108(3) 0.0627(19) -0.0097(19) 0.003(2) -0.106(3)
F18 0.0685(17) 0.0616(16) 0.0675(17) 0.0026(13) 0.0012(13) -0.0169(13)
F19 0.0863(19) 0.0701(17) 0.0643(16) -0.0231(13) -0.0478(14) 0.0087(14)
F20 0.0699(16) 0.0485(14) 0.0619(15) -0.0125(11) -0.0152(12) -0.0215(12)
F21 0.0584(15) 0.095(2) 0.0528(14) -0.0385(14) 0.0053(11) -0.0229(14)
F22 0.0391(15) 0.123(3) 0.167(4) -0.085(3) -0.0350(18) 0.0187(16)
F23 0.0690(19) 0.123(3) 0.094(2) 0.027(2) -0.0257(17) -0.059(2)
F24 0.0470(14) 0.093(2) 0.0732(17) -0.0103(15) -0.0292(12) -0.0154(13)
F25 0.0296(11) 0.096(2) 0.0505(13) 0.0009(13) -0.0093(9) 0.0041(11)
F26 0.0448(13) 0.0572(15) 0.0534(13) 0.0028(11) -0.0024(10) -0.0068(10)
F27 0.0548(14) 0.0680(16) 0.0455(13) -0.0213(11) 0.0053(10) -0.0093(12)
F28 0.0668(16) 0.103(2) 0.0445(13) 0.0000(13) -0.0302(12) -0.0243(15)
F29 0.174(4) 0.063(2) 0.082(2) 0.0277(16) -0.074(2) -0.026(2)
F30 0.0456(15) 0.219(4) 0.0299(13) 0.0225(18) -0.0086(11) 0.005(2)
P1 0.0276(4) 0.0323(4) 0.0259(4) -0.0042(3) -0.0068(3) -0.0019(3)
P2 0.0230(4) 0.0344(4) 0.0275(4) -0.0028(3) -0.0065(3) -0.0010(3)
P3 0.0389(5) 0.0419(5) 0.0246(4) -0.0055(3) -0.0041(3) 0.0000(4)
P4 0.0315(4) 0.0390(5) 0.0302(4) -0.0082(3) -0.0018(3) 0.0016(3)
Mo1 0.02169(14) 0.03363(15) 0.02457(14) -0.00425(10) -0.00326(9) -0.00102(9)
F13 0.201(6) 0.045(2) 0.078(3) -0.0149(19) 0.040(3) 0.014(3)
F14 0.092(3) 0.081(2) 0.0557(19) -0.0347(17) 0.0207(19) -0.014(2)
F15 0.145(5) 0.292(13) 0.082(4) -0.109(6) -0.045(4) 0.007(7)
C53 0.034(5) 0.045(5) 0.026(9) 0.000(4) -0.009(4) 0.001(4)
C56 0.019(4) 0.051(4) 0.038(4) 0.003(3) -0.002(3) -0.001(3)
C54 0.031(3) 0.054(4) 0.034(3) -0.005(2) -0.009(2) -0.003(2)
C55 0.035(3) 0.060(4) 0.041(3) -0.001(3) -0.010(2) 0.003(2)
C57 0.040(3) 0.061(4) 0.031(3) 0.005(2) -0.003(2) -0.001(3)
C58 0.031(3) 0.051(3) 0.038(3) 0.008(2) -0.005(2) -0.002(2)
F13A 0.201(6) 0.045(2) 0.078(3) -0.0149(19) 0.040(3) 0.014(3)
F14A 0.092(3) 0.081(2) 0.0557(19) -0.0347(17) 0.0207(19) -0.014(2)
C53A 0.026(11) 0.060(14) 0.026(18) -0.015(10) 0.008(9) -0.027(10)
C56A 0.08(3) 0.21(5) 0.13(4) -0.04(3) 0.01(3) -0.02(3)
C58A 0.040(7) 0.074(10) 0.054(8) -0.006(7) -0.024(6) 0.007(6)
C55A 0.037(7) 0.059(9) 0.090(12) -0.008(8) -0.024(7) 0.000(6)
C54A 0.018(6) 0.072(11) 0.124(15) -0.037(10) -0.014(7) -0.001(6)
C57A 0.043(8) 0.104(14) 0.085(12) -0.037(11) -0.011(7) -0.011(8)

loop_
_atom_type_symbol
_atom_type_description
_atom_type_scat_dispersion_real
_atom_type_scat_dispersion_imag
_atom_type_scat_source
C C 0.0181 0.0091 'International Tables Vol C Tables 4.2.6.8 and 6.1.1.4'
H H 0.0000 0.0000 'International Tables Vol C Tables 4.2.6.8 and 6.1.1.4'
B B 0.0090 0.0039 'International Tables Vol C Tables 4.2.6.8 and 6.1.1.4'
N N 0.0311 0.0180 'International Tables Vol C Tables 4.2.6.8 and 6.1.1.4'
F F 0.0727 0.0534 'International Tables Vol C Tables 4.2.6.8 and 6.1.1.4'
P P 0.2955 0.4335 'International Tables Vol C Tables 4.2.6.8 and 6.1.1.4'
Mo Mo -0.0483 2.7339 'International Tables Vol C Tables 4.2.6.8 and 6.1.1.4'

loop_
_geom_angle_atom_site_label_1
_geom_angle_atom_site_label_2
_geom_angle_atom_site_label_3
_geom_angle
C2 C1 P1 108.3(2)
C1 C2 P2 110.8(2)
C4 C3 P3 111.3(3)
C3 C4 P4 113.1(3)
C10 C5 C6 118.6(3)
C10 C5 P1 121.4(3)
C6 C5 P1 120.1(3)
C7 C6 C5 120.9(4)
C6 C7 C8 119.7(4)
C9 C8 C7 120.5(4)
C8 C9 C10 119.8(5)
C5 C10 C9 120.5(4)
C12 C11 C16 118.4(3)
C12 C11 P1 119.4(3)
C16 C11 P1 122.0(3)
C11 C12 C13 121.0(3)
C14 C13 C12 119.8(4)
C13 C14 C15 120.2(4)
C14 C15 C16 120.3(4)
C15 C16 C11 120.3(3)
C22 C17 C18 119.0(3)
C22 C17 P2 122.8(3)
C18 C17 P2 118.1(3)
C19 C18 C17 120.6(4)
C20 C19 C18 120.1(4)
C19 C20 C21 120.3(4)
C20 C21 C22 119.7(4)
C17 C22 C21 120.3(4)
C28 C23 C24 117.6(3)
C28 C23 P2 119.3(2)
C24 C23 P2 123.0(3)
C25 C24 C23 120.5(4)
C26 C25 C24 121.3(3)
C25 C26 C27 118.4(4)
C28 C27 C26 120.5(4)
C27 C28 C23 121.6(3)
C34 C29 C30 119.0(4)
C34 C29 P3 122.7(3)
C30 C29 P3 118.2(3)
C31 C30 C29 120.9(4)
C30 C31 C32 120.0(4)
C33 C32 C31 119.4(4)
C32 C33 C34 120.6(4)
C29 C34 C33 120.0(4)
C40 C35 C36 118.4(4)
C40 C35 P3 118.8(3)
C36 C35 P3 122.8(4)
C37 C36 C35 120.3(5)
C38 C37 C36 120.9(4)
C37 C38 C39 120.0(5)
C40 C39 C38 119.3(5)
C39 C40 C35 121.1(4)
C42 C41 C46 119.3(4)
C42 C41 P4 119.6(3)
C46 C41 P4 121.0(3)
C41 C42 C43 120.8(4)
C44 C43 C42 120.0(4)
C45 C44 C43 119.6(4)
C44 C45 C46 121.3(4)
C45 C46 C41 118.9(4)
C52 C47 C48 117.7(4)
C52 C47 P4 120.3(3)
C48 C47 P4 122.0(3)
C49 C48 C47 121.1(4)
C48 C49 C50 120.4(5)
C51 C50 C49 119.8(4)
C50 C51 C52 120.9(5)
C51 C52 C47 120.3(4)
N3 C59 C60 176.9(3)
C61 C60 C65 120.6(3)
C61 C60 C59 119.7(3)
C65 C60 C59 119.5(3)
C62 C61 C60 119.0(3)
C63 C62 C61 120.5(4)
C63 C62 C66 120.4(3)
C61 C62 C66 119.1(4)
C64 C63 C62 120.0(3)
C63 C64 C65 120.6(4)
C63 C64 C67 118.6(3)
C65 C64 C67 120.7(4)
C64 C65 C60 119.2(3)
F1 C66 F2 106.0(4)
F1 C66 F3 107.4(4)
F2 C66 F3 106.4(4)
F1 C66 C62 112.5(3)
F2 C66 C62 112.1(4)
F3 C66 C62 112.1(4)
F4 C67 F5 109.3(4)
F4 C67 F6 107.2(4)
F5 C67 F6 105.2(4)
F4 C67 C64 112.7(3)
F5 C67 C64 111.9(4)
F6 C67 C64 110.2(3)
C73 C68 C69 116.0(3)
C73 C68 B1 126.0(3)
C69 C68 B1 117.9(3)
C70 C69 C68 122.8(3)
C71 C70 C69 120.1(4)
C71 C70 C74 120.6(3)
C69 C70 C74 119.3(3)
C70 C71 C72 118.6(3)
C71 C72 C73 120.8(3)
C71 C72 C75 119.6(4)
C73 C72 C75 119.6(4)
C68 C73 C72 121.6(4)
F9 C74 F7 107.2(5)
F9 C74 F8 104.1(6)
F7 C74 F8 103.7(5)
F9 C74 C70 114.3(4)
F7 C74 C70 113.9(4)
F8 C74 C70 112.7(4)
F12 C75 F10 109.1(4)
F12 C75 F11 104.1(5)
F10 C75 F11 102.7(4)
F12 C75 C72 113.3(3)
F10 C75 C72 113.7(4)
F11 C75 C72 113.0(4)
C81 C76 C77 114.8(3)
C81 C76 B1 122.3(3)
C77 C76 B1 122.4(3)
C78 C77 C76 122.4(4)
C77 C78 C79 121.4(4)
C77 C78 C82 120.3(4)
C79 C78 C82 118.3(4)
C80 C79 C78 117.6(4)
C81 C80 C79 120.0(4)
C81 C80 C83 121.0(4)
C79 C80 C83 119.0(4)
C80 C81 C76 123.7(3)
F14A C82 F13A 102(2)
F15 C82 F14 112.2(6)
F15 C82 F13 100.3(6)
F14 C82 F13 101.7(6)
F14A C82 C78 111.0(11)
F13A C82 C78 108.8(14)
F15 C82 C78 113.8(6)
F14 C82 C78 115.0(4)
F13 C82 C78 112.3(4)
F14A C82 F15A 25.4(14)
F13A C82 F15A 89(2)
C78 C82 F15A 95.4(8)
F16 C83 F18 105.2(4)
F16 C83 F17 106.8(4)
F18 C83 F17 104.9(5)
F16 C83 C80 112.8(5)
F18 C83 C80 113.2(4)
F17 C83 C80 113.3(4)
C89 C84 C85 115.0(3)
C89 C84 B1 120.7(3)
C85 C84 B1 124.0(3)
C86 C85 C84 122.2(3)
C87 C86 C85 121.2(3)
C87 C86 C90 119.1(3)
C85 C86 C90 119.6(3)
C88 C87 C86 118.1(3)
C87 C88 C89 120.7(3)
C87 C88 C91 119.2(3)
C89 C88 C91 120.1(3)
C84 C89 C88 122.7(3)
F19 C90 F21 105.3(3)
F19 C90 F20 107.0(3)
F21 C90 F20 106.0(3)
F19 C90 C86 112.0(3)
F21 C90 C86 113.3(3)
F20 C90 C86 112.6(3)
F23 C91 F24 106.8(4)
F23 C91 F22 105.1(4)
F24 C91 F22 104.8(4)
F23 C91 C88 112.8(4)
F24 C91 C88 114.1(3)
F22 C91 C88 112.4(3)
C97 C92 C93 115.6(3)
C97 C92 B1 123.4(3)
C93 C92 B1 120.9(3)
C94 C93 C92 122.5(3)
C95 C94 C93 120.5(3)
C95 C94 C99 121.2(3)
C93 C94 C99 118.3(3)
C94 C95 C96 118.5(3)
C95 C96 C97 120.8(3)
C95 C96 C98 119.1(3)
C97 C96 C98 120.1(3)
C96 C97 C92 122.1(3)
F30 C98 F28 109.5(4)
F30 C98 F29 104.8(4)
F28 C98 F29 103.3(3)
F30 C98 C96 113.9(3)
F28 C98 C96 113.6(3)
F29 C98 C96 110.9(3)
F25 C99 F27 106.8(3)
F25 C99 F26 106.6(3)
F27 C99 F26 104.5(3)
F25 C99 C94 113.3(3)
F27 C99 C94 112.6(3)
F26 C99 C94 112.5(3)
C76 B1 C92 103.9(3)
C76 B1 C84 111.3(3)
C92 B1 C84 113.6(3)
C76 B1 C68 115.2(3)
C92 B1 C68 108.5(3)
C84 B1 C68 104.6(3)
N2 N1 Mo1 174.7(3)
N1 N2 C53A 123.6(15)
N1 N2 C53 123.2(9)
C59 N3 Mo1 174.9(3)
C5 P1 C11 102.61(16)
C5 P1 C1 100.79(16)
C11 P1 C1 103.54(15)
C5 P1 Mo1 120.78(12)
C11 P1 Mo1 119.16(11)
C1 P1 Mo1 107.27(11)
C23 P2 C17 102.62(15)
C23 P2 C2 104.03(15)
C17 P2 C2 98.55(16)
C23 P2 Mo1 113.70(11)
C17 P2 Mo1 126.04(11)
C2 P2 Mo1 109.06(11)
C35 P3 C3 104.71(19)
C35 P3 C29 102.06(18)
C3 P3 C29 102.83(17)
C35 P3 Mo1 120.67(13)
C3 P3 Mo1 104.56(14)
C29 P3 Mo1 119.78(12)
C47 P4 C41 101.70(18)
C47 P4 C4 101.03(18)
C41 P4 C4 103.21(17)
C47 P4 Mo1 120.19(12)
C41 P4 Mo1 119.55(13)
C4 P4 Mo1 108.51(13)
N1 Mo1 N3 175.44(11)
N1 Mo1 P3 87.06(9)
N3 Mo1 P3 91.19(7)
N1 Mo1 P4 88.53(9)
N3 Mo1 P4 87.01(7)
P3 Mo1 P4 79.37(3)
N1 Mo1 P2 97.20(9)
N3 Mo1 P2 84.77(7)
P3 Mo1 P2 174.89(3)
P4 Mo1 P2 103.48(3)
N1 Mo1 P1 101.89(9)
N3 Mo1 P1 82.50(7)
P3 Mo1 P1 97.28(3)
P4 Mo1 P1 168.94(3)
P2 Mo1 P1 79.12(3)
N2 C53 C58 106.6(12)
N2 C53 C54 112.5(16)
C58 C53 C54 110.6(13)
C57 C56 C55 111.9(7)
C53 C54 C55 109.5(9)
C56 C55 C54 111.1(6)
C56 C57 C58 111.9(6)
C57 C58 C53 110.6(8)
C82 F15A F14A 39.4(19)
C82 F14A F15A 115(3)
N2 C53A C54A 102(3)
N2 C53A C58A 116(3)
C54A C53A C58A 111(3)
C55A C56A C57A 104(3)
C57A C58A C53A 109.2(19)
C56A C55A C54A 110(3)
C53A C54A C55A 107(2)
C58A C57A C56A 106(2)

loop_
_geom_bond_atom_site_label_1
_geom_bond_atom_site_label_2
_geom_bond_distance
C1 C2 1.514(5)
C1 P1 1.847(3)
C2 P2 1.854(3)
C3 C4 1.525(6)
C3 P3 1.834(4)
C4 P4 1.877(4)
C5 C10 1.388(6)
C5 C6 1.395(5)
C5 P1 1.823(4)
C6 C7 1.383(6)
C7 C8 1.384(7)
C8 C9 1.371(8)
C9 C10 1.399(6)
C11 C12 1.390(5)
C11 C16 1.397(5)
C11 P1 1.826(3)
C12 C13 1.390(5)
C13 C14 1.376(6)
C14 C15 1.376(6)
C15 C16 1.390(5)
C17 C22 1.386(5)
C17 C18 1.391(5)
C17 P2 1.837(3)
C18 C19 1.383(6)
C19 C20 1.374(6)
C20 C21 1.382(6)
C21 C22 1.395(6)
C23 C28 1.380(5)
C23 C24 1.397(5)
C23 P2 1.830(3)
C24 C25 1.377(5)
C25 C26 1.376(6)
C26 C27 1.382(5)
C27 C28 1.376(5)
C29 C34 1.386(6)
C29 C30 1.393(6)
C29 P3 1.842(4)
C30 C31 1.376(6)
C31 C32 1.395(7)
C32 C33 1.375(7)
C33 C34 1.396(6)
C35 C40 1.388(6)
C35 C36 1.397(5)
C35 P3 1.832(4)
C36 C37 1.387(7)
C37 C38 1.348(8)
C38 C39 1.408(7)
C39 C40 1.378(6)
C41 C42 1.378(6)
C41 C46 1.405(5)
C41 P4 1.842(4)
C42 C43 1.389(5)
C43 C44 1.383(6)
C44 C45 1.370(7)
C45 C46 1.392(7)
C47 C52 1.397(6)
C47 C48 1.408(6)
C47 P4 1.837(4)
C48 C49 1.376(6)
C49 C50 1.379(7)
C50 C51 1.367(8)
C51 C52 1.394(6)
C59 N3 1.154(4)
C59 C60 1.430(5)
C60 C61 1.392(5)
C60 C65 1.394(5)
C61 C62 1.390(5)
C62 C63 1.386(6)
C62 C66 1.504(6)
C63 C64 1.379(6)
C64 C65 1.386(5)
C64 C67 1.498(6)
C66 F1 1.323(6)
C66 F2 1.327(6)
C66 F3 1.335(5)
C67 F4 1.307(5)
C67 F5 1.334(5)
C67 F6 1.335(5)
C68 C73 1.391(5)
C68 C69 1.400(5)
C68 B1 1.649(5)
C69 C70 1.385(5)
C70 C71 1.379(6)
C70 C74 1.490(6)
C71 C72 1.387(6)
C72 C73 1.395(5)
C72 C75 1.495(6)
C74 F9 1.259(6)
C74 F7 1.292(5)
C74 F8 1.298(6)
C75 F12 1.294(5)
C75 F10 1.299(6)
C75 F11 1.346(6)
C76 C81 1.399(5)
C76 C77 1.403(5)
C76 B1 1.634(5)
C77 C78 1.378(5)
C78 C79 1.394(6)
C78 C82 1.511(6)
C79 C80 1.393(6)
C80 C81 1.383(6)
C80 C83 1.493(6)
C82 F14A 1.23(3)
C82 F13A 1.25(5)
C82 F15 1.259(8)
C82 F14 1.277(7)
C82 F13 1.361(8)
C82 F15A 1.75(2)
C83 F16 1.318(6)
C83 F18 1.321(6)
C83 F17 1.340(6)
C84 C89 1.396(5)
C84 C85 1.411(5)
C84 B1 1.645(5)
C85 C86 1.390(5)
C86 C87 1.380(5)
C86 C90 1.488(5)
C87 C88 1.379(5)
C88 C89 1.398(5)
C88 C91 1.488(5)
C90 F19 1.330(5)
C90 F21 1.334(4)
C90 F20 1.339(5)
C91 F23 1.324(6)
C91 F24 1.325(5)
C91 F22 1.335(5)
C92 C97 1.395(5)
C92 C93 1.405(5)
C92 B1 1.644(5)
C93 C94 1.382(5)
C94 C95 1.380(5)
C94 C99 1.495(5)
C95 C96 1.385(5)
C96 C97 1.389(5)
C96 C98 1.491(5)
C98 F30 1.299(5)
C98 F28 1.311(5)
C98 F29 1.341(5)
C99 F25 1.332(5)
C99 F27 1.338(4)
C99 F26 1.340(5)
N1 N2 1.216(4)
N1 Mo1 1.848(3)
N2 C53A 1.44(5)
N2 C53 1.49(2)
N3 Mo1 2.162(3)
P1 Mo1 2.5071(8)
P2 Mo1 2.5012(8)
P3 Mo1 2.4578(9)
P4 Mo1 2.4903(9)
C53 C58 1.52(2)
C53 C54 1.53(2)
C56 C57 1.489(12)
C56 C55 1.536(12)
C54 C55 1.541(7)
C57 C58 1.521(8)
F15A F14A 0.83(3)
C53A C54A 1.53(4)
C53A C58A 1.60(6)
C56A C55A 1.45(6)
C56A C57A 1.66(6)
C58A C57A 1.53(2)
C55A C54A 1.579(19)

loop_
_geom_torsion_atom_site_label_1
_geom_torsion_atom_site_label_2
_geom_torsion_atom_site_label_3
_geom_torsion_atom_site_label_4
_geom_torsion
P1 C1 C2 P2 55.1(3)
P3 C3 C4 P4 40.3(4)
C10 C5 C6 C7 -0.7(6)
P1 C5 C6 C7 -178.9(3)
C5 C6 C7 C8 -0.8(6)
C6 C7 C8 C9 2.3(7)
C7 C8 C9 C10 -2.3(8)
C6 C5 C10 C9 0.7(6)
P1 C5 C10 C9 178.9(4)
C8 C9 C10 C5 0.8(8)
C16 C11 C12 C13 0.0(5)
P1 C11 C12 C13 -175.2(3)
C11 C12 C13 C14 -0.5(6)
C12 C13 C14 C15 0.6(6)
C13 C14 C15 C16 -0.2(6)
C14 C15 C16 C11 -0.3(6)
C12 C11 C16 C15 0.4(5)
P1 C11 C16 C15 175.4(3)
C22 C17 C18 C19 -0.4(6)
P2 C17 C18 C19 -177.2(3)
C17 C18 C19 C20 0.2(6)
C18 C19 C20 C21 -0.2(7)
C19 C20 C21 C22 0.4(7)
C18 C17 C22 C21 0.5(6)
P2 C17 C22 C21 177.2(3)
C20 C21 C22 C17 -0.5(7)
C28 C23 C24 C25 -0.5(6)
P2 C23 C24 C25 -177.3(3)
C23 C24 C25 C26 0.9(6)
C24 C25 C26 C27 -1.3(6)
C25 C26 C27 C28 1.3(6)
C26 C27 C28 C23 -0.9(6)
C24 C23 C28 C27 0.5(6)
P2 C23 C28 C27 177.4(3)
C34 C29 C30 C31 -0.9(5)
P3 C29 C30 C31 175.6(3)
C29 C30 C31 C32 -1.1(6)
C30 C31 C32 C33 2.1(6)
C31 C32 C33 C34 -1.1(6)
C30 C29 C34 C33 1.8(5)
P3 C29 C34 C33 -174.5(3)
C32 C33 C34 C29 -0.8(5)
C40 C35 C36 C37 0.3(7)
P3 C35 C36 C37 179.7(4)
C35 C36 C37 C38 0.0(8)
C36 C37 C38 C39 -1.8(8)
C37 C38 C39 C40 3.2(7)
C38 C39 C40 C35 -2.9(6)
C36 C35 C40 C39 1.2(6)
P3 C35 C40 C39 -178.2(3)
C46 C41 C42 C43 -0.8(5)
P4 C41 C42 C43 -178.0(3)
C41 C42 C43 C44 0.5(6)
C42 C43 C44 C45 0.0(6)
C43 C44 C45 C46 -0.1(7)
C44 C45 C46 C41 -0.2(7)
C42 C41 C46 C45 0.7(6)
P4 C41 C46 C45 177.8(3)
C52 C47 C48 C49 -0.5(6)
P4 C47 C48 C49 179.4(3)
C47 C48 C49 C50 -0.1(7)
C48 C49 C50 C51 0.2(7)
C49 C50 C51 C52 0.4(7)
C50 C51 C52 C47 -1.0(6)
C48 C47 C52 C51 1.0(5)
P4 C47 C52 C51 -178.9(3)
C65 C60 C61 C62 -0.4(5)
C59 C60 C61 C62 -176.9(3)
C60 C61 C62 C63 0.9(5)
C60 C61 C62 C66 -177.5(4)
C61 C62 C63 C64 -0.2(6)
C66 C62 C63 C64 178.3(4)
C62 C63 C64 C65 -1.1(5)
C62 C63 C64 C67 174.9(4)
C63 C64 C65 C60 1.6(5)
C67 C64 C65 C60 -174.3(3)
C61 C60 C65 C64 -0.8(5)
C59 C60 C65 C64 175.6(3)
C63 C62 C66 F1 149.7(4)
C61 C62 C66 F1 -31.9(6)
C63 C62 C66 F2 -91.0(5)
C61 C62 C66 F2 87.5(5)
C63 C62 C66 F3 28.6(6)
C61 C62 C66 F3 -153.0(4)
C63 C64 C67 F4 162.9(4)
C65 C64 C67 F4 -21.1(6)
C63 C64 C67 F5 39.3(5)
C65 C64 C67 F5 -144.8(4)
C63 C64 C67 F6 -77.4(5)
C65 C64 C67 F6 98.5(4)
C73 C68 C69 C70 1.7(5)
B1 C68 C69 C70 -179.8(3)
C68 C69 C70 C71 -1.4(6)
C68 C69 C70 C74 175.9(4)
C69 C70 C71 C72 0.0(6)
C74 C70 C71 C72 -177.2(4)
C70 C71 C72 C73 0.8(6)
C70 C71 C72 C75 -179.1(4)
C69 C68 C73 C72 -0.8(5)
B1 C68 C73 C72 -179.1(3)
C71 C72 C73 C68 -0.4(5)
C75 C72 C73 C68 179.6(3)
C71 C70 C74 F9 -144.1(5)
C69 C70 C74 F9 38.7(7)
C71 C70 C74 F7 -20.4(6)
C69 C70 C74 F7 162.3(4)
C71 C70 C74 F8 97.3(6)
C69 C70 C74 F8 -79.9(6)
C71 C72 C75 F12 103.0(5)
C73 C72 C75 F12 -76.9(5)
C71 C72 C75 F10 -22.2(6)
C73 C72 C75 F10 157.8(4)
C71 C72 C75 F11 -138.8(4)
C73 C72 C75 F11 41.2(6)
C81 C76 C77 C78 -0.9(6)
B1 C76 C77 C78 -173.1(4)
C76 C77 C78 C79 -1.7(7)
C76 C77 C78 C82 177.8(5)
C77 C78 C79 C80 2.4(7)
C82 C78 C79 C80 -177.1(5)
C78 C79 C80 C81 -0.7(7)
C78 C79 C80 C83 176.9(4)
C79 C80 C81 C76 -1.9(6)
C83 C80 C81 C76 -179.5(4)
C77 C76 C81 C80 2.7(6)
B1 C76 C81 C80 174.9(4)
C77 C78 C82 F14A 43.7(18)
C79 C78 C82 F14A -136.8(17)
C77 C78 C82 F13A 155(2)
C79 C78 C82 F13A -26(2)
C77 C78 C82 F15 105.8(8)
C79 C78 C82 F15 -74.6(8)
C77 C78 C82 F14 -25.5(8)
C79 C78 C82 F14 154.0(5)
C77 C78 C82 F13 -141.1(6)
C79 C78 C82 F13 38.4(8)
C77 C78 C82 F15A 64.4(9)
C79 C78 C82 F15A -116.1(8)
C81 C80 C83 F16 89.4(5)
C79 C80 C83 F16 -88.2(5)
C81 C80 C83 F18 -29.8(6)
C79 C80 C83 F18 152.6(4)
C81 C80 C83 F17 -149.1(5)
C79 C80 C83 F17 33.3(7)
C89 C84 C85 C86 -1.8(5)
B1 C84 C85 C86 -175.9(3)
C84 C85 C86 C87 0.3(5)
C84 C85 C86 C90 -179.3(3)
C85 C86 C87 C88 1.2(5)
C90 C86 C87 C88 -179.2(3)
C86 C87 C88 C89 -1.0(5)
C86 C87 C88 C91 -178.6(4)
C85 C84 C89 C88 2.0(5)
B1 C84 C89 C88 176.3(3)
C87 C88 C89 C84 -0.7(6)
C91 C88 C89 C84 177.0(4)
C87 C86 C90 F19 -130.0(4)
C85 C86 C90 F19 49.6(5)
C87 C86 C90 F21 -11.0(5)
C85 C86 C90 F21 168.6(3)
C87 C86 C90 F20 109.3(4)
C85 C86 C90 F20 -71.1(4)
C87 C88 C91 F23 87.3(5)
C89 C88 C91 F23 -90.4(5)
C87 C88 C91 F24 -150.6(4)
C89 C88 C91 F24 31.8(6)
C87 C88 C91 F22 -31.4(6)
C89 C88 C91 F22 151.0(4)
C97 C92 C93 C94 2.4(5)
B1 C92 C93 C94 177.8(3)
C92 C93 C94 C95 -1.0(5)
C92 C93 C94 C99 179.6(3)
C93 C94 C95 C96 -0.2(5)
C99 C94 C95 C96 179.1(3)
C94 C95 C96 C97 0.0(5)
C94 C95 C96 C98 -178.1(3)
C95 C96 C97 C92 1.5(5)
C98 C96 C97 C92 179.6(3)
C93 C92 C97 C96 -2.6(5)
B1 C92 C97 C96 -177.9(3)
C95 C96 C98 F30 -162.8(4)
C97 C96 C98 F30 19.1(6)
C95 C96 C98 F28 -36.5(5)
C97 C96 C98 F28 145.4(4)
C95 C96 C98 F29 79.4(5)
C97 C96 C98 F29 -98.8(4)
C95 C94 C99 F25 4.3(5)
C93 C94 C99 F25 -176.3(3)
C95 C94 C99 F27 -117.0(4)
C93 C94 C99 F27 62.3(5)
C95 C94 C99 F26 125.3(4)
C93 C94 C99 F26 -55.4(4)
C81 C76 B1 C92 -93.2(4)
C77 C76 B1 C92 78.4(4)
C81 C76 B1 C84 29.4(5)
C77 C76 B1 C84 -158.9(3)
C81 C76 B1 C68 148.2(3)
C77 C76 B1 C68 -40.1(5)
C97 C92 B1 C76 83.6(4)
C93 C92 B1 C76 -91.5(4)
C97 C92 B1 C84 -37.6(5)
C93 C92 B1 C84 147.4(3)
C97 C92 B1 C68 -153.4(3)
C93 C92 B1 C68 31.6(4)
C89 C84 B1 C76 40.7(4)
C85 C84 B1 C76 -145.5(3)
C89 C84 B1 C92 157.6(3)
C85 C84 B1 C92 -28.7(5)
C89 C84 B1 C68 -84.3(4)
C85 C84 B1 C68 89.5(4)
C73 C68 B1 C76 -20.3(5)
C69 C68 B1 C76 161.4(3)
C73 C68 B1 C92 -136.3(3)
C69 C68 B1 C92 45.5(4)
C73 C68 B1 C84 102.2(4)
C69 C68 B1 C84 -76.1(4)
C10 C5 P1 C11 138.6(3)
C6 C5 P1 C11 -43.2(3)
C10 C5 P1 C1 -114.7(3)
C6 C5 P1 C1 63.5(3)
C10 C5 P1 Mo1 3.0(4)
C6 C5 P1 Mo1 -178.8(2)
C12 C11 P1 C5 -48.2(3)
C16 C11 P1 C5 136.8(3)
C12 C11 P1 C1 -152.7(3)
C16 C11 P1 C1 32.2(3)
C12 C11 P1 Mo1 88.3(3)
C16 C11 P1 Mo1 -86.7(3)
C2 C1 P1 C5 77.8(3)
C2 C1 P1 C11 -176.2(2)
C2 C1 P1 Mo1 -49.4(2)
C28 C23 P2 C17 71.1(3)
C24 C23 P2 C17 -112.1(3)
C28 C23 P2 C2 173.4(3)
C24 C23 P2 C2 -9.8(3)
C28 C23 P2 Mo1 -68.0(3)
C24 C23 P2 Mo1 108.7(3)
C22 C17 P2 C23 9.6(4)
C18 C17 P2 C23 -173.6(3)
C22 C17 P2 C2 -96.9(3)
C18 C17 P2 C2 79.8(3)
C22 C17 P2 Mo1 141.9(3)
C18 C17 P2 Mo1 -41.4(3)
C1 C2 P2 C23 86.0(3)
C1 C2 P2 C17 -168.6(2)
C1 C2 P2 Mo1 -35.7(3)
C40 C35 P3 C3 -172.1(3)
C36 C35 P3 C3 8.5(4)
C40 C35 P3 C29 81.0(3)
C36 C35 P3 C29 -98.4(4)
C40 C35 P3 Mo1 -54.8(4)
C36 C35 P3 Mo1 125.7(3)
C4 C3 P3 C35 74.3(3)
C4 C3 P3 C29 -179.3(3)
C4 C3 P3 Mo1 -53.5(3)
C34 C29 P3 C35 -0.7(3)
C30 C29 P3 C35 -177.0(3)
C34 C29 P3 C3 -109.0(3)
C30 C29 P3 C3 74.6(3)
C34 C29 P3 Mo1 135.7(3)
C30 C29 P3 Mo1 -40.7(3)
C52 C47 P4 C41 158.9(3)
C48 C47 P4 C41 -21.0(3)
C52 C47 P4 C4 52.8(3)
C48 C47 P4 C4 -127.2(3)
C52 C47 P4 Mo1 -66.4(3)
C48 C47 P4 Mo1 113.7(3)
C42 C41 P4 C47 118.6(3)
C46 C41 P4 C47 -58.6(3)
C42 C41 P4 C4 -137.0(3)
C46 C41 P4 C4 45.8(4)
C42 C41 P4 Mo1 -16.5(3)
C46 C41 P4 Mo1 166.4(3)
C3 C4 P4 C47 -135.9(3)
C3 C4 P4 C41 119.2(3)
C3 C4 P4 Mo1 -8.6(3)
N1 N2 C53 C58 -130.0(10)
C53A N2 C53 C58 134(13)
N1 N2 C53 C54 108.6(12)
C53A N2 C53 C54 12(11)
N2 C53 C54 C55 177.2(9)
C58 C53 C54 C55 58.0(14)
C57 C56 C55 C54 54.4(9)
C53 C54 C55 C56 -55.6(11)
C55 C56 C57 C58 -54.4(9)
C56 C57 C58 C53 56.3(12)
N2 C53 C58 C57 179.2(10)
C54 C53 C58 C57 -58.2(15)
F13A C82 F15A F14A 121(3)
F15 C82 F15A F14A 111(3)
F14 C82 F15A F14A -15(3)
F13 C82 F15A F14A 91(3)
C78 C82 F15A F14A -130(3)
F13A C82 F14A F15A -61(3)
F15 C82 F14A F15A -50(3)
F14 C82 F14A F15A 163(3)
F13 C82 F14A F15A -119(3)
C78 C82 F14A F15A 55(3)
N1 N2 C53A C54A 160.5(15)
C53 N2 C53A C54A -108(13)
N1 N2 C53A C58A -79(3)
C53 N2 C53A C58A 12(10)
N2 C53A C58A C57A -174(2)
C54A C53A C58A C57A -58(3)
C57A C56A C55A C54A 70(3)
N2 C53A C54A C55A -178(2)
C58A C53A C54A C55A 57(3)
C56A C55A C54A C53A -67(4)
C53A C58A C57A C56A 60(3)
C55A C56A C57A C58A -67(3)
